data_4029873
loop_
_publ_author_name
'Hu, Jun-Die'
'Cao, Cheng-Pao'
'Lin, Wei'
'Hu, Ming-Hua'
'Huang, Zhi-Bin'
'Shi, Da-Qing'

_publ_section_title
;
 Selective Synthesis of Polyfunctionalized Pyrido[2,3-b]indoles by
 Multicomponent Domino Reactions.
;
_journal_issue 17
_journal_name_full 'The Journal of organic chemistry'
_journal_page_first 7935
_journal_page_last 7944
_journal_paper_doi 10.1021/jo501049m
_journal_volume 79
_journal_year 2014
_chemical_formula_sum 'C29 H22 N2 O5'
_chemical_formula_weight 478.49
_chemical_name_systematic
; 
 ? 
;
_space_group_IT_number 2
_symmetry_cell_setting triclinic
_symmetry_space_group_name_Hall '-P 1'
_symmetry_space_group_name_H-M 'P -1'
_atom_sites_solution_hydrogens geom
_atom_sites_solution_primary direct
_atom_sites_solution_secondary difmap
_audit_creation_method SHELXL-97
_cell_angle_alpha 87.922(2)
_cell_angle_beta 89.050(2)
_cell_angle_gamma 62.0780(10)
_cell_formula_units_Z 2
_cell_length_a 10.3693(11)
_cell_length_b 10.5849(12)
_cell_length_c 13.5584(15)
_cell_measurement_reflns_used 341
_cell_measurement_temperature 298(2)
_cell_measurement_theta_max 28.276
_cell_measurement_theta_min 2.179
_cell_volume 1314.0(3)
_computing_cell_refinement 'Bruker SMART'
_computing_data_collection 'Bruker SMART'
_computing_data_reduction 'Bruker SHELXTL'
_computing_molecular_graphics 'Bruker SHELXTL'
_computing_publication_material 'Bruker SHELXTL'
_computing_structure_refinement 'SHELXL-97 (Sheldrick, 1997)'
_computing_structure_solution 'SHELXS-97 (Sheldrick, 1990)'
_diffrn_ambient_temperature 298(2)
_diffrn_measured_fraction_theta_full 0.982
_diffrn_measured_fraction_theta_max 0.982
_diffrn_measurement_device_type 'CCD area detector'
_diffrn_measurement_method 'phi and omega scans'
_diffrn_radiation_monochromator graphite
_diffrn_radiation_source 'fine-focus sealed tube'
_diffrn_radiation_type MoK\a
_diffrn_radiation_wavelength 0.71073
_diffrn_reflns_av_R_equivalents 0.2150
_diffrn_reflns_av_sigmaI/netI 0.3971
_diffrn_reflns_limit_h_max 11
_diffrn_reflns_limit_h_min -12
_diffrn_reflns_limit_k_max 12
_diffrn_reflns_limit_k_min -12
_diffrn_reflns_limit_l_max 15
_diffrn_reflns_limit_l_min -16
_diffrn_reflns_number 6629
_diffrn_reflns_theta_full 25.01
_diffrn_reflns_theta_max 25.01
_diffrn_reflns_theta_min 2.18
_exptl_absorpt_coefficient_mu 0.084
_exptl_absorpt_correction_T_max 0.9958
_exptl_absorpt_correction_T_min 0.9917
_exptl_absorpt_correction_type multi-scan
_exptl_absorpt_process_details sadabs
_exptl_crystal_colour colorless
_exptl_crystal_density_diffrn 1.209
_exptl_crystal_density_method 'not measured'
_exptl_crystal_description block
_exptl_crystal_F_000 500
_exptl_crystal_size_max 0.10
_exptl_crystal_size_mid 0.08
_exptl_crystal_size_min 0.05
_refine_diff_density_max 0.242
_refine_diff_density_min -0.255
_refine_diff_density_rms 0.061
_refine_ls_extinction_coef 0.0068(11)
_refine_ls_extinction_expression Fc^*^=kFc[1+0.001xFc^2^\l^3^/sin(2\q)]^-1/4^
_refine_ls_extinction_method SHELXL
_refine_ls_goodness_of_fit_ref 1.025
_refine_ls_hydrogen_treatment mixed
_refine_ls_matrix_type full
_refine_ls_number_parameters 329
_refine_ls_number_reflns 4554
_refine_ls_number_restraints 0
_refine_ls_restrained_S_all 1.025
_refine_ls_R_factor_all 0.3902
_refine_ls_R_factor_gt 0.1194
_refine_ls_shift/su_max 0.001
_refine_ls_shift/su_mean 0.000
_refine_ls_structure_factor_coef Fsqd
_refine_ls_weighting_details 'calc w=1/[\s^2^(Fo^2^)+(0.0182P)^2^+0.0000P] where P=(Fo^2^+2Fc^2^)/3'
_refine_ls_weighting_scheme calc
_refine_ls_wR_factor_gt 0.1797
_refine_ls_wR_factor_ref 0.2250
_reflns_number_gt 831
_reflns_number_total 4554
_reflns_threshold_expression >2sigma(I)
_cod_data_source_file jo501049m_si_001.cif
_cod_data_source_block 121123a
_cod_depositor_comments
;
The following automatic conversions were performed:

'_symmetry_cell_setting' value 'Triclinic' changed to 'triclinic'
according to
/usr/data/users/saulius/crontab/automatic-downloads/rss-feeds/ACS/lib/dictionaries/cif_core.dic
dictionary named 'cif_core.dic' version 2.4.2 from 2011-04-26.

Automatic conversion script
Id: cif_fix_values 2281 2013-09-26 08:29:07Z andrius 

 Adding full bibliography for 4029873--4029874.cif.
;
_cod_original_sg_symbol_H-M P-1
_cod_database_code 4029873

loop_
_symmetry_equiv_pos_as_xyz
'x, y, z'
'-x, -y, -z'

loop_
_atom_site_label
_atom_site_type_symbol
_atom_site_fract_x
_atom_site_fract_y
_atom_site_fract_z
_atom_site_U_iso_or_equiv
_atom_site_adp_type
_atom_site_occupancy
_atom_site_symmetry_multiplicity
_atom_site_calc_flag
_atom_site_refinement_flags
N1 N 0.2585(9) 0.7765(10) 0.4692(8) 0.075(3) Uani 1 1 d .
N2 N 0.2443(10) 0.9704(10) 0.3574(8) 0.085(3) Uani 1 1 d .
O1 O 0.1599(9) 0.6256(7) 0.6421(7) 0.092(3) Uani 1 1 d .
O2 O 0.4080(9) 0.4909(8) 0.6151(6) 0.103(3) Uani 1 1 d .
O3 O 0.1981(8) 0.4015(8) 0.5046(6) 0.087(3) Uani 1 1 d .
O4 O 0.1720(9) 0.3956(8) 0.3365(6) 0.101(3) Uani 1 1 d .
O5 O 0.0080(9) 0.6576(8) 0.1923(6) 0.100(3) Uani 1 1 d .
C1 C 0.2498(12) 0.6448(13) 0.4813(10) 0.081(4) Uani 1 1 d .
C2 C 0.2117(12) 0.5847(13) 0.4006(11) 0.080(4) Uani 1 1 d .
C3 C 0.1924(12) 0.6540(13) 0.3024(10) 0.077(4) Uani 1 1 d .
C4 C 0.2062(12) 0.7798(13) 0.2884(10) 0.078(4) Uani 1 1 d .
C5 C 0.2412(12) 0.8426(13) 0.3742(11) 0.077(4) Uani 1 1 d .
C6 C 0.2117(12) 0.9919(13) 0.2516(10) 0.078(4) Uani 1 1 d .
C7 C 0.1940(12) 0.8815(13) 0.2051(11) 0.079(4) Uani 1 1 d .
C8 C 0.1645(11) 0.8869(12) 0.1003(10) 0.085(4) Uani 1 1 d .
H8 H 0.1499 0.8166 0.0709 0.102 Uiso 1 1 calc R
C9 C 0.1591(12) 1.0064(14) 0.0455(9) 0.095(4) Uani 1 1 d .
H9 H 0.1434 1.0127 -0.0223 0.114 Uiso 1 1 calc R
C10 C 0.1768(12) 1.1162(13) 0.0904(11) 0.101(4) Uani 1 1 d .
H10 H 0.1683 1.1937 0.0513 0.121 Uiso 1 1 calc R
C11 C 0.2081(12) 1.1126(12) 0.1961(11) 0.091(4) Uani 1 1 d .
H11 H 0.2243 1.1824 0.2248 0.109 Uiso 1 1 calc R
C12 C 0.2908(15) 0.8419(12) 0.5573(9) 0.076(4) Uani 1 1 d .
C13 C 0.4245(14) 0.8378(12) 0.5645(9) 0.089(4) Uani 1 1 d .
H13 H 0.4966 0.7894 0.5182 0.107 Uiso 1 1 calc R
C14 C 0.4543(13) 0.9092(12) 0.6450(9) 0.092(4) Uani 1 1 d .
H14 H 0.5450 0.9064 0.6501 0.110 Uiso 1 1 calc R
C15 C 0.3450(15) 0.9815(12) 0.7138(10) 0.085(4) Uani 1 1 d .
C16 C 0.2085(14) 0.9840(12) 0.7060(9) 0.089(4) Uani 1 1 d .
H16 H 0.1374 1.0284 0.7537 0.107 Uiso 1 1 calc R
C17 C 0.1785(13) 0.9185(12) 0.6250(9) 0.089(4) Uani 1 1 d .
H17 H 0.0861 0.9263 0.6171 0.107 Uiso 1 1 calc R
C18 C 0.3766(12) 1.0601(11) 0.7993(8) 0.112(4) Uani 1 1 d .
H18A H 0.3212 1.1617 0.7883 0.168 Uiso 1 1 calc R
H18B H 0.4788 1.0332 0.8003 0.168 Uiso 1 1 calc R
H18C H 0.3490 1.0333 0.8614 0.168 Uiso 1 1 calc R
C19 C 0.2828(16) 0.5771(14) 0.5880(11) 0.081(4) Uani 1 1 d .
C20 C 0.1768(12) 0.5638(11) 0.7473(8) 0.133(6) Uani 1 1 d .
H20A H 0.1810 0.4713 0.7464 0.200 Uiso 1 1 calc R
H20B H 0.0949 0.6263 0.7862 0.200 Uiso 1 1 calc R
H20C H 0.2651 0.5548 0.7755 0.200 Uiso 1 1 calc R
C21 C 0.1978(13) 0.4482(13) 0.4094(11) 0.081(4) Uani 1 1 d .
C22 C 0.1730(11) 0.2716(10) 0.5194(7) 0.097(4) Uani 1 1 d .
H22A H 0.0844 0.2892 0.4869 0.146 Uiso 1 1 calc R
H22B H 0.1654 0.2541 0.5887 0.146 Uiso 1 1 calc R
H22C H 0.2534 0.1897 0.4920 0.146 Uiso 1 1 calc R
C23 C 0.1397(15) 0.6034(13) 0.2105(10) 0.082(4) Uani 1 1 d .
C24 C 0.2519(16) 0.5024(13) 0.1372(10) 0.081(4) Uani 1 1 d .
C25 C 0.2061(14) 0.4724(12) 0.0459(10) 0.089(4) Uani 1 1 d .
H25 H 0.1077 0.5159 0.0293 0.106 Uiso 1 1 calc R
C26 C 0.3102(19) 0.3777(15) -0.0180(10) 0.107(5) Uani 1 1 d .
H26 H 0.2792 0.3600 -0.0775 0.128 Uiso 1 1 calc R
C27 C 0.4513(18) 0.3119(14) 0.0023(11) 0.108(5) Uani 1 1 d .
H27 H 0.5165 0.2475 -0.0418 0.129 Uiso 1 1 calc R
C28 C 0.5061(14) 0.3393(13) 0.0938(11) 0.109(5) Uani 1 1 d .
H28 H 0.6054 0.2930 0.1082 0.131 Uiso 1 1 calc R
C29 C 0.4042(17) 0.4381(13) 0.1597(9) 0.096(4) Uani 1 1 d .
H29 H 0.4361 0.4607 0.2169 0.116 Uiso 1 1 calc R

loop_
_atom_site_aniso_label
_atom_site_aniso_U_11
_atom_site_aniso_U_22
_atom_site_aniso_U_33
_atom_site_aniso_U_23
_atom_site_aniso_U_13
_atom_site_aniso_U_12
N1 0.076(7) 0.061(8) 0.083(9) -0.017(7) 0.001(6) -0.026(6)
N2 0.088(8) 0.066(7) 0.092(9) -0.010(6) -0.009(6) -0.028(6)
O1 0.092(7) 0.081(6) 0.098(7) -0.005(5) 0.012(6) -0.036(6)
O2 0.083(7) 0.092(7) 0.113(7) 0.000(5) -0.005(6) -0.025(6)
O3 0.096(6) 0.064(6) 0.096(7) 0.001(5) -0.004(5) -0.033(5)
O4 0.125(7) 0.079(6) 0.112(8) -0.010(5) 0.003(6) -0.056(6)
O5 0.085(6) 0.086(7) 0.121(8) -0.014(5) -0.009(6) -0.032(6)
C1 0.078(9) 0.067(10) 0.085(11) -0.013(9) 0.009(8) -0.022(8)
C2 0.076(9) 0.066(10) 0.090(11) -0.012(9) 0.002(8) -0.025(8)
C3 0.076(9) 0.059(9) 0.087(11) -0.013(8) 0.002(8) -0.024(8)
C4 0.077(9) 0.066(9) 0.089(11) -0.012(9) -0.001(8) -0.030(8)
C5 0.075(9) 0.064(10) 0.085(11) -0.011(9) 0.002(8) -0.027(8)
C6 0.087(10) 0.067(10) 0.082(11) -0.005(8) 0.006(8) -0.038(8)
C7 0.083(10) 0.067(10) 0.088(11) -0.006(9) -0.002(9) -0.036(8)
C8 0.091(10) 0.071(10) 0.096(11) -0.009(8) -0.006(9) -0.040(8)
C9 0.111(11) 0.084(10) 0.092(11) -0.001(9) -0.007(8) -0.046(10)
C10 0.115(12) 0.081(10) 0.106(13) 0.016(9) -0.021(9) -0.045(9)
C11 0.102(11) 0.075(10) 0.101(11) -0.011(9) -0.012(9) -0.045(9)
C12 0.073(10) 0.069(9) 0.084(10) -0.010(7) 0.002(9) -0.032(9)
C13 0.081(11) 0.082(10) 0.091(11) -0.013(7) 0.002(9) -0.025(9)
C14 0.078(10) 0.093(10) 0.089(11) -0.023(8) -0.011(9) -0.025(9)
C15 0.074(10) 0.071(9) 0.092(11) -0.016(7) 0.003(9) -0.017(9)
C16 0.087(11) 0.077(9) 0.095(11) -0.017(7) 0.005(9) -0.030(9)
C17 0.079(10) 0.077(9) 0.092(11) -0.011(7) 0.000(9) -0.020(8)
C18 0.106(11) 0.104(10) 0.117(11) -0.029(8) 0.001(9) -0.040(9)
C19 0.079(11) 0.072(11) 0.090(12) -0.014(9) 0.008(11) -0.033(10)
C20 0.149(14) 0.122(11) 0.104(12) 0.025(9) 0.014(10) -0.044(10)
C21 0.086(10) 0.065(10) 0.095(13) -0.010(9) 0.005(9) -0.039(8)
C22 0.108(10) 0.061(8) 0.139(11) 0.017(7) 0.010(8) -0.055(8)
C23 0.083(11) 0.065(10) 0.093(11) -0.007(8) -0.002(10) -0.029(10)
C24 0.085(11) 0.065(9) 0.090(11) -0.009(8) 0.006(10) -0.032(9)
C25 0.092(11) 0.074(10) 0.096(11) -0.006(8) 0.001(10) -0.036(9)
C26 0.114(13) 0.092(12) 0.096(12) -0.012(9) -0.002(12) -0.033(11)
C27 0.105(13) 0.096(12) 0.098(14) -0.018(9) 0.022(12) -0.027(11)
C28 0.099(12) 0.089(11) 0.108(12) -0.009(9) 0.004(11) -0.019(10)
C29 0.095(11) 0.079(10) 0.105(11) -0.016(9) 0.002(10) -0.031(9)

loop_
_atom_type_symbol
_atom_type_description
_atom_type_scat_dispersion_real
_atom_type_scat_dispersion_imag
_atom_type_scat_source
C C 0.0033 0.0016 'International Tables Vol C Tables 4.2.6.8 and 6.1.1.4'
H H 0.0000 0.0000 'International Tables Vol C Tables 4.2.6.8 and 6.1.1.4'
N N 0.0061 0.0033 'International Tables Vol C Tables 4.2.6.8 and 6.1.1.4'
O O 0.0106 0.0060 'International Tables Vol C Tables 4.2.6.8 and 6.1.1.4'

loop_
_geom_angle_atom_site_label_1
_geom_angle_atom_site_label_2
_geom_angle_atom_site_label_3
_geom_angle
C5 N1 C1 119.7(11)
C5 N1 C12 120.0(11)
C1 N1 C12 120.3(11)
C5 N2 C6 99.7(10)
C19 O1 C20 116.0(10)
C21 O3 C22 116.4(9)
C2 C1 N1 121.4(12)
C2 C1 C19 124.0(13)
N1 C1 C19 114.5(12)
C1 C2 C3 118.6(12)
C1 C2 C21 123.8(13)
C3 C2 C21 117.5(13)
C4 C3 C2 120.6(12)
C4 C3 C23 116.4(12)
C2 C3 C23 122.7(12)
C3 C4 C5 119.7(12)
C3 C4 C7 137.6(13)
C5 C4 C7 102.7(12)
N2 C5 N1 122.9(12)
N2 C5 C4 117.1(12)
N1 C5 C4 119.7(12)
C7 C6 C11 121.9(13)
C7 C6 N2 116.3(12)
C11 C6 N2 121.7(12)
C6 C7 C8 122.4(12)
C6 C7 C4 103.9(12)
C8 C7 C4 133.6(12)
C9 C8 C7 115.9(11)
C9 C8 H8 122.1
C7 C8 H8 122.1
C10 C9 C8 122.4(12)
C10 C9 H9 118.8
C8 C9 H9 118.8
C9 C10 C11 122.8(12)
C9 C10 H10 118.6
C11 C10 H10 118.6
C6 C11 C10 114.6(11)
C6 C11 H11 122.7
C10 C11 H11 122.7
C13 C12 C17 120.7(12)
C13 C12 N1 119.4(12)
C17 C12 N1 119.5(12)
C12 C13 C14 120.3(11)
C12 C13 H13 119.9
C14 C13 H13 119.9
C15 C14 C13 119.1(12)
C15 C14 H14 120.4
C13 C14 H14 120.4
C14 C15 C16 120.0(12)
C14 C15 C18 119.0(12)
C16 C15 C18 121.0(12)
C15 C16 C17 120.4(11)
C15 C16 H16 119.8
C17 C16 H16 119.8
C12 C17 C16 119.2(12)
C12 C17 H17 120.4
C16 C17 H17 120.4
C15 C18 H18A 109.5
C15 C18 H18B 109.5
H18A C18 H18B 109.5
C15 C18 H18C 109.5
H18A C18 H18C 109.5
H18B C18 H18C 109.5
O2 C19 O1 127.1(13)
O2 C19 C1 122.0(12)
O1 C19 C1 110.9(12)
O1 C20 H20A 109.5
O1 C20 H20B 109.5
H20A C20 H20B 109.5
O1 C20 H20C 109.5
H20A C20 H20C 109.5
H20B C20 H20C 109.5
O4 C21 O3 124.2(13)
O4 C21 C2 121.8(13)
O3 C21 C2 113.5(12)
O3 C22 H22A 109.5
O3 C22 H22B 109.5
H22A C22 H22B 109.5
O3 C22 H22C 109.5
H22A C22 H22C 109.5
H22B C22 H22C 109.5
O5 C23 C24 120.3(14)
O5 C23 C3 119.2(12)
C24 C23 C3 120.0(12)
C29 C24 C25 119.3(12)
C29 C24 C23 119.9(14)
C25 C24 C23 120.8(14)
C26 C25 C24 119.5(13)
C26 C25 H25 120.3
C24 C25 H25 120.3
C27 C26 C25 122.7(16)
C27 C26 H26 118.6
C25 C26 H26 118.6
C26 C27 C28 120.7(15)
C26 C27 H27 119.6
C28 C27 H27 119.6
C29 C28 C27 118.4(13)
C29 C28 H28 120.8
C27 C28 H28 120.8
C28 C29 C24 119.3(13)
C28 C29 H29 120.4
C24 C29 H29 120.4

loop_
_geom_bond_atom_site_label_1
_geom_bond_atom_site_label_2
_geom_bond_distance
N1 C5 1.417(12)
N1 C1 1.442(12)
N1 C12 1.519(13)
N2 C5 1.379(12)
N2 C6 1.464(12)
O1 C19 1.345(12)
O1 C20 1.526(10)
O2 C19 1.239(12)
O3 C21 1.364(13)
O3 C22 1.521(9)
O4 C21 1.243(12)
O5 C23 1.234(12)
C1 C2 1.435(14)
C1 C19 1.560(15)
C2 C3 1.466(14)
C2 C21 1.519(15)
C3 C4 1.410(14)
C3 C23 1.576(15)
C4 C5 1.490(14)
C4 C7 1.497(15)
C6 C7 1.434(13)
C6 C11 1.445(13)
C7 C8 1.451(13)
C8 C9 1.423(13)
C8 H8 0.9300
C9 C10 1.417(13)
C9 H9 0.9300
C10 C11 1.470(13)
C10 H10 0.9300
C11 H11 0.9300
C12 C13 1.371(13)
C12 C17 1.411(12)
C13 C14 1.466(13)
C13 H13 0.9300
C14 C15 1.394(12)
C14 H14 0.9300
C15 C16 1.409(13)
C15 C18 1.575(13)
C16 C17 1.432(13)
C16 H16 0.9300
C17 H17 0.9300
C18 H18A 0.9600
C18 H18B 0.9600
C18 H18C 0.9600
C20 H20A 0.9600
C20 H20B 0.9600
C20 H20C 0.9600
C22 H22A 0.9600
C22 H22B 0.9600
C22 H22C 0.9600
C23 C24 1.535(15)
C24 C29 1.430(14)
C24 C25 1.431(13)
C25 C26 1.393(14)
C25 H25 0.9300
C26 C27 1.321(14)
C26 H26 0.9300
C27 C28 1.466(15)
C27 H27 0.9300
C28 C29 1.418(13)
C28 H28 0.9300
C29 H29 0.9300

loop_
_geom_torsion_atom_site_label_1
_geom_torsion_atom_site_label_2
_geom_torsion_atom_site_label_3
_geom_torsion_atom_site_label_4
_geom_torsion
C5 N1 C1 C2 -5.3(15)
C12 N1 C1 C2 176.6(10)
C5 N1 C1 C19 175.4(11)
C12 N1 C1 C19 -2.6(14)
N1 C1 C2 C3 4.6(15)
C19 C1 C2 C3 -176.2(11)
N1 C1 C2 C21 -178.7(10)
C19 C1 C2 C21 0.5(17)
C1 C2 C3 C4 -2.1(16)
C21 C2 C3 C4 -178.9(10)
C1 C2 C3 C23 -175.5(10)
C21 C2 C3 C23 7.6(16)
C2 C3 C4 C5 0.2(16)
C23 C3 C4 C5 174.1(10)
C2 C3 C4 C7 -179.1(12)
C23 C3 C4 C7 -5(2)
C6 N2 C5 N1 -176.3(10)
C6 N2 C5 C4 -1.3(12)
C1 N1 C5 N2 178.2(10)
C12 N1 C5 N2 -3.7(17)
C1 N1 C5 C4 3.3(15)
C12 N1 C5 C4 -178.6(10)
C3 C4 C5 N2 -176.0(10)
C7 C4 C5 N2 3.5(13)
C3 C4 C5 N1 -0.8(16)
C7 C4 C5 N1 178.7(10)
C5 N2 C6 C7 -1.8(12)
C5 N2 C6 C11 -177.5(10)
C11 C6 C7 C8 -3.0(17)
N2 C6 C7 C8 -178.7(9)
C11 C6 C7 C4 179.6(10)
N2 C6 C7 C4 3.9(13)
C3 C4 C7 C6 175.4(13)
C5 C4 C7 C6 -4.0(11)
C3 C4 C7 C8 -2(2)
C5 C4 C7 C8 179.0(12)
C6 C7 C8 C9 2.1(16)
C4 C7 C8 C9 178.7(11)
C7 C8 C9 C10 -1.9(17)
C8 C9 C10 C11 2.6(19)
C7 C6 C11 C10 3.3(16)
N2 C6 C11 C10 178.7(9)
C9 C10 C11 C6 -3.1(17)
C5 N1 C12 C13 -69.9(15)
C1 N1 C12 C13 108.1(13)
C5 N1 C12 C17 103.7(12)
C1 N1 C12 C17 -78.2(13)
C17 C12 C13 C14 2.0(19)
N1 C12 C13 C14 175.6(9)
C12 C13 C14 C15 -0.1(18)
C13 C14 C15 C16 0.7(18)
C13 C14 C15 C18 -179.1(10)
C14 C15 C16 C17 -3.0(19)
C18 C15 C16 C17 176.7(10)
C13 C12 C17 C16 -4.3(18)
N1 C12 C17 C16 -177.9(10)
C15 C16 C17 C12 4.9(18)
C20 O1 C19 O2 -2.0(18)
C20 O1 C19 C1 178.2(9)
C2 C1 C19 O2 91.1(16)
N1 C1 C19 O2 -89.7(14)
C2 C1 C19 O1 -89.1(13)
N1 C1 C19 O1 90.2(12)
C22 O3 C21 O4 3.5(17)
C22 O3 C21 C2 175.5(8)
C1 C2 C21 O4 -176.2(12)
C3 C2 C21 O4 0.5(17)
C1 C2 C21 O3 11.5(15)
C3 C2 C21 O3 -171.8(10)
C4 C3 C23 O5 -82.9(15)
C2 C3 C23 O5 90.8(15)
C4 C3 C23 C24 89.3(12)
C2 C3 C23 C24 -97.0(14)
O5 C23 C24 C29 -178.9(12)
C3 C23 C24 C29 9.0(16)
O5 C23 C24 C25 1.6(17)
C3 C23 C24 C25 -170.5(11)
C29 C24 C25 C26 2.1(17)
C23 C24 C25 C26 -178.5(11)
C24 C25 C26 C27 0.7(19)
C25 C26 C27 C28 -2(2)
C26 C27 C28 C29 0(2)
C27 C28 C29 C24 2.8(17)
C25 C24 C29 C28 -3.7(17)
C23 C24 C29 C28 176.8(10)
